data_4035375
loop_
_publ_author_name
'Ndzeidze, Gilbert N.'
'Li, Lingzi'
'Steinmetz, Mark G.'

_publ_section_title
;
 Reversible Triplet Excitation Transfer in a Trimethylene-Linked
 Thioxanthone and Benzothiophene-2-Carboxanilide that Photochemically
 Expels Leaving Group Anions.
;
_journal_issue 16
_journal_name_full 'The Journal of organic chemistry'
_journal_page_first 8995
_journal_page_last 9007
_journal_paper_doi 10.1021/acs.joc.8b01173
_journal_volume 83
_journal_year 2018
_chemical_formula_moiety 'C16 H18 O6 S'
_chemical_formula_sum 'C16 H18 O6 S'
_chemical_formula_weight 338.36
_space_group_crystal_system monoclinic
_space_group_IT_number 14
_space_group_name_Hall '-P 2ybc'
_space_group_name_H-M_alt 'P 1 21/c 1'
_atom_sites_solution_hydrogens geom
_atom_sites_solution_primary iterative
_audit_creation_date 2018-04-17
_audit_creation_method
;
Olex2 1.2
(compiled 2018.04.03 svn.r3497 for OlexSys, GUI svn.r5486)
;
_cell_angle_alpha 90
_cell_angle_beta 101.3266(17)
_cell_angle_gamma 90
_cell_formula_units_Z 4
_cell_length_a 16.5505(3)
_cell_length_b 10.3454(2)
_cell_length_c 9.53748(17)
_cell_measurement_reflns_used 6731
_cell_measurement_temperature 100(2)
_cell_measurement_theta_max 70.6020
_cell_measurement_theta_min 5.0370
_cell_volume 1601.22(5)
_computing_cell_refinement 'CrysAlisPro 1.171.39.29c (Rigaku OD, 2017)'
_computing_data_collection 'CrysAlisPro 1.171.39.29c (Rigaku OD, 2017)'
_computing_data_reduction 'CrysAlisPro 1.171.39.29c (Rigaku OD, 2017)'
_computing_molecular_graphics 'Olex2 (Dolomanov et al., 2009)'
_computing_publication_material 'Olex2 (Dolomanov et al., 2009)'
_computing_structure_refinement 'ShelXL (Sheldrick, 2015)'
_computing_structure_solution 'olex2.solve (Bourhis et al., 2015)'
_diffrn_ambient_temperature 100.15
_diffrn_detector 'CCD plate'
_diffrn_detector_area_resol_mean 10.3756
_diffrn_detector_type Atlas
_diffrn_measured_fraction_theta_full 0.989
_diffrn_measured_fraction_theta_max 0.989
_diffrn_measurement_details
;
List of Runs (angles in degrees, time in seconds):

  # Type    Start    End  Width  t~exp~   \w     \q     \k     \f   Frames
--------------------------------------------------------------------------
  1  \w    -66.00  32.00   1.00    1.00    --  -42.08  37.00 150.00   98
  2  \w     23.00  98.00   1.00    1.00    --   42.08-125.00   0.00   75
  3  \w     23.00  98.00   1.00    1.00    --   42.08-125.00 120.00   75
  4  \w     71.00 172.00   1.00    2.00    --  100.00  61.00  30.00  101
  5  \w     74.00 173.00   1.00    2.00    --  100.00  45.00 150.00   99
  6  \w     74.00 173.00   1.00    2.00    --  100.00  45.00-180.00   99
  7  \w     28.00 129.00   1.00    2.00    --  100.00 -61.00-120.00  101
  8  \w     24.00 133.00   1.00    2.00    --  100.00 -77.00 -60.00  109
  9  \w     27.00 121.00   1.00    2.00    --  100.00-125.00 -90.00   94
 10  \w   -118.00 -10.00   1.00    1.00    --  -42.08 -76.00 -83.00  108
 11  \w   -118.00  -9.00   1.00    1.00    --  -42.08 -77.00  30.00  109
 12  \w   -118.00  -9.00   1.00    1.00    --  -42.08 -77.00 150.00  109
 13  \w     71.00 172.00   1.00    2.00    --  100.00  61.00  90.00  101
 14  \w     71.00 172.00   1.00    2.00    --  100.00  61.00-120.00  101
 15  \w     24.00  67.00   1.00    2.00    --  100.00 -77.00  60.00   43
 16  \w     71.00 172.00   1.00    2.00    --  100.00  61.00 -60.00  101
;
_diffrn_measurement_device 'four-circle diffractometer'
_diffrn_measurement_device_type 'SuperNova, Dual, Cu at home/near, Atlas'
_diffrn_measurement_method '\w scans'
_diffrn_orient_matrix_type 'CrysAlisPro convention (1999,Acta A55,543-557)'
_diffrn_orient_matrix_UB_11 -0.0359529000
_diffrn_orient_matrix_UB_12 -0.1165045000
_diffrn_orient_matrix_UB_13 -0.0921210000
_diffrn_orient_matrix_UB_21 -0.0876365000
_diffrn_orient_matrix_UB_22 0.0418044000
_diffrn_orient_matrix_UB_23 0.0125481000
_diffrn_orient_matrix_UB_31 -0.0062697000
_diffrn_orient_matrix_UB_32 0.0828522000
_diffrn_orient_matrix_UB_33 -0.1359293000
_diffrn_radiation_monochromator mirror
_diffrn_radiation_probe x-ray
_diffrn_radiation_type CuK\a
_diffrn_radiation_wavelength 1.54184
_diffrn_reflns_av_R_equivalents 0.0374
_diffrn_reflns_av_unetI/netI 0.0246
_diffrn_reflns_Laue_measured_fraction_full 0.989
_diffrn_reflns_Laue_measured_fraction_max 0.989
_diffrn_reflns_limit_h_max 20
_diffrn_reflns_limit_h_min -20
_diffrn_reflns_limit_k_max 12
_diffrn_reflns_limit_k_min -12
_diffrn_reflns_limit_l_max 11
_diffrn_reflns_limit_l_min -11
_diffrn_reflns_number 15126
_diffrn_reflns_point_group_measured_fraction_full 0.989
_diffrn_reflns_point_group_measured_fraction_max 0.989
_diffrn_reflns_theta_full 70.486
_diffrn_reflns_theta_max 70.486
_diffrn_reflns_theta_min 5.070
_diffrn_source 'micro-focus sealed X-ray tube'
_diffrn_source_type 'SuperNova (Cu) X-ray Source'
_exptl_absorpt_coefficient_mu 2.059
_exptl_absorpt_correction_T_max 0.939
_exptl_absorpt_correction_T_min 0.620
_exptl_absorpt_correction_type gaussian
_exptl_absorpt_process_details
;
CrysAlisPro 1.171.39.29c (Rigaku Oxford Diffraction, 2017)
Numerical absorption correction based on gaussian integration over
			a multifaceted crystal model
Empirical absorption correction using spherical harmonics,
 implemented in SCALE3 ABSPACK scaling algorithm.
;
_exptl_crystal_density_diffrn 1.404
_exptl_crystal_description plate
_exptl_crystal_F_000 712
_exptl_crystal_size_max 0.383
_exptl_crystal_size_mid 0.227
_exptl_crystal_size_min 0.03
_refine_diff_density_max 0.282
_refine_diff_density_min -0.315
_refine_diff_density_rms 0.050
_refine_ls_extinction_method none
_refine_ls_goodness_of_fit_ref 1.043
_refine_ls_hydrogen_treatment constr
_refine_ls_matrix_type full
_refine_ls_number_parameters 213
_refine_ls_number_reflns 3033
_refine_ls_number_restraints 0
_refine_ls_restrained_S_all 1.043
_refine_ls_R_factor_all 0.0414
_refine_ls_R_factor_gt 0.0341
_refine_ls_shift/su_max 0.001
_refine_ls_shift/su_mean 0.000
_refine_ls_structure_factor_coef Fsqd
_refine_ls_weighting_details 'w=1/[\s^2^(Fo^2^)+(0.0453P)^2^+0.7654P] where P=(Fo^2^+2Fc^2^)/3'
_refine_ls_weighting_scheme calc
_refine_ls_wR_factor_gt 0.0852
_refine_ls_wR_factor_ref 0.0903
_reflns_Friedel_coverage 0.000
_reflns_number_gt 2639
_reflns_number_total 3033
_reflns_threshold_expression 'I > 2\s(I)'
_cod_data_source_file jo8b01173_si_004.cif
_cod_data_source_block stein1g
_cod_database_code 4035375
_shelx_shelxl_version_number 2018/1
_chemical_oxdiff_formula 'C16 H18 O6 S'
_shelx_space_group_comment
;
The symmetry employed for this shelxl refinement is uniquely defined
by the following loop, which should always be used as a source of
symmetry information in preference to the above space-group names.
They are only intended as comments.
;
_shelx_estimated_absorpt_t_max 0.941
_shelx_estimated_absorpt_t_min 0.506
_reflns_odcompleteness_completeness 99.97
_reflns_odcompleteness_iscentric 1
_reflns_odcompleteness_theta 66.97
_olex2_refinement_description
;
1. Fixed Uiso
 At 1.2 times of:
  All C(H) groups
 At 1.5 times of:
  All C(H,H,H) groups
2.a Aromatic/amide H refined with riding coordinates:
 C4(H4), C5(H5), C7(H7)
2.b Idealised Me refined as rotating group:
 C11(H11A,H11B,H11C), C12(H12A,H12B,H12C), C14(H14A,H14B,H14C), C15(H15A,H15B,
 H15C), C16(H16A,H16B,H16C)
;
_olex2_date_sample_data_collection 2018-04-16
_olex2_date_sample_submission 2018-04-16
_olex2_submission_special_instructions 'No special instructions were received'
_oxdiff_exptl_absorpt_empirical_details
;
Empirical correction (ABSPACK) includes:
- Absorption correction using spherical harmonics
- Frame scaling
;
_oxdiff_exptl_absorpt_empirical_full_max 1.545
_oxdiff_exptl_absorpt_empirical_full_min 0.734

loop_
_space_group_symop_operation_xyz
'x, y, z'
'-x, y+1/2, -z+1/2'
'-x, -y, -z'
'x, -y-1/2, z-1/2'

loop_
_atom_site_label
_atom_site_type_symbol
_atom_site_fract_x
_atom_site_fract_y
_atom_site_fract_z
_atom_site_U_iso_or_equiv
_atom_site_adp_type
_atom_site_occupancy
_atom_site_site_symmetry_order
_atom_site_calc_flag
_atom_site_refinement_flags_posn
S1 S 0.30234(2) 0.46478(4) 0.61798(4) 0.01941(12) Uani 1 1 d .
O1 O 0.26838(7) 0.56440(11) 0.50974(13) 0.0248(3) Uani 1 1 d .
O2 O 0.22483(7) 0.10959(11) 0.65802(12) 0.0221(3) Uani 1 1 d .
O3 O 0.08586(7) 0.34832(11) 0.67239(13) 0.0254(3) Uani 1 1 d .
O4 O 0.17073(7) 0.51764(12) 0.74700(13) 0.0248(3) Uani 1 1 d .
O5 O 0.53610(8) 0.38540(12) 0.29283(14) 0.0296(3) Uani 1 1 d .
O6 O 0.56285(7) 0.17303(12) 0.31616(13) 0.0268(3) Uani 1 1 d .
C1 C 0.22655(10) 0.34742(16) 0.64560(17) 0.0196(3) Uani 1 1 d .
C2 C 0.25167(10) 0.22471(16) 0.62397(17) 0.0189(3) Uani 1 1 d .
C3 C 0.32351(10) 0.21947(16) 0.55448(17) 0.0189(3) Uani 1 1 d .
C4 C 0.36012(10) 0.11163(16) 0.50642(17) 0.0207(3) Uani 1 1 d .
H4 H 0.341421 0.027040 0.522181 0.025 Uiso 1 1 calc R
C5 C 0.42475(10) 0.13018(16) 0.43475(17) 0.0213(3) Uani 1 1 d .
H5 H 0.450268 0.057563 0.400651 0.026 Uiso 1 1 calc R
C6 C 0.45250(10) 0.25491(16) 0.41244(17) 0.0201(3) Uani 1 1 d .
C7 C 0.41686(10) 0.36311(16) 0.46403(17) 0.0207(3) Uani 1 1 d .
H7 H 0.436060 0.447893 0.450639 0.025 Uiso 1 1 calc R
C8 C 0.35304(10) 0.34272(16) 0.53487(17) 0.0196(3) Uani 1 1 d .
C9 C 0.15252(10) 0.39994(16) 0.69074(17) 0.0208(3) Uani 1 1 d .
C10 C 0.52054(10) 0.27993(17) 0.33371(18) 0.0216(4) Uani 1 1 d .
C11 C 0.16648(11) 0.10218(17) 0.75255(19) 0.0248(4) Uani 1 1 d .
H11A H 0.111051 0.121504 0.698691 0.037 Uiso 1 1 calc GR
H11B H 0.181542 0.165078 0.830116 0.037 Uiso 1 1 calc GR
H11C H 0.167337 0.014946 0.792860 0.037 Uiso 1 1 calc GR
C12 C 0.63183(11) 0.19219(19) 0.2453(2) 0.0304(4) Uani 1 1 d .
H12A H 0.612213 0.231525 0.151304 0.046 Uiso 1 1 calc GR
H12B H 0.657549 0.108634 0.233351 0.046 Uiso 1 1 calc GR
H12C H 0.672363 0.249357 0.303357 0.046 Uiso 1 1 calc GR
C13 C 0.10571(11) 0.60644(16) 0.77782(19) 0.0243(4) Uani 1 1 d .
C14 C 0.15281(14) 0.7309(2) 0.8151(3) 0.0439(6) Uani 1 1 d .
H14A H 0.197560 0.716602 0.897523 0.066 Uiso 1 1 calc GR
H14B H 0.115487 0.797474 0.838604 0.066 Uiso 1 1 calc GR
H14C H 0.175916 0.759448 0.733180 0.066 Uiso 1 1 calc GR
C15 C 0.03874(13) 0.62512(19) 0.6452(2) 0.0325(4) Uani 1 1 d .
H15A H 0.064179 0.643482 0.562850 0.049 Uiso 1 1 calc GR
H15B H 0.003354 0.697657 0.660400 0.049 Uiso 1 1 calc GR
H15C H 0.005537 0.546248 0.626973 0.049 Uiso 1 1 calc GR
C16 C 0.07199(12) 0.55383(19) 0.90277(19) 0.0297(4) Uani 1 1 d .
H16A H 0.043076 0.472309 0.875068 0.045 Uiso 1 1 calc GR
H16B H 0.033542 0.616490 0.930403 0.045 Uiso 1 1 calc GR
H16C H 0.117500 0.538620 0.983771 0.045 Uiso 1 1 calc GR

loop_
_atom_site_aniso_label
_atom_site_aniso_U_11
_atom_site_aniso_U_22
_atom_site_aniso_U_33
_atom_site_aniso_U_23
_atom_site_aniso_U_13
_atom_site_aniso_U_12
S1 0.0219(2) 0.0157(2) 0.0208(2) -0.00072(15) 0.00452(15) -0.00079(15)
O1 0.0293(6) 0.0192(6) 0.0261(6) 0.0036(5) 0.0057(5) 0.0030(5)
O2 0.0261(6) 0.0163(6) 0.0250(6) 0.0009(5) 0.0078(5) -0.0024(5)
O3 0.0217(6) 0.0208(6) 0.0330(7) -0.0011(5) 0.0036(5) -0.0012(5)
O4 0.0234(6) 0.0223(6) 0.0309(7) -0.0082(5) 0.0106(5) -0.0023(5)
O5 0.0278(6) 0.0246(7) 0.0385(7) 0.0062(6) 0.0116(6) -0.0003(5)
O6 0.0262(6) 0.0232(6) 0.0336(7) -0.0028(5) 0.0125(5) 0.0002(5)
C1 0.0209(8) 0.0191(8) 0.0185(8) 0.0000(6) 0.0026(6) -0.0020(6)
C2 0.0213(8) 0.0181(8) 0.0161(8) 0.0008(6) 0.0008(6) -0.0020(6)
C3 0.0214(8) 0.0181(8) 0.0159(8) 0.0013(6) 0.0003(6) -0.0014(6)
C4 0.0231(8) 0.0163(8) 0.0217(8) 0.0010(7) 0.0019(7) -0.0007(6)
C5 0.0224(8) 0.0196(8) 0.0208(8) -0.0005(7) 0.0011(6) 0.0024(7)
C6 0.0195(8) 0.0216(8) 0.0179(8) 0.0004(7) 0.0001(6) -0.0001(7)
C7 0.0211(8) 0.0187(8) 0.0211(8) 0.0014(7) 0.0013(6) -0.0011(6)
C8 0.0219(8) 0.0174(8) 0.0181(8) -0.0004(6) 0.0005(6) 0.0013(6)
C9 0.0248(8) 0.0187(8) 0.0189(8) 0.0015(6) 0.0043(6) 0.0002(7)
C10 0.0210(8) 0.0231(9) 0.0197(8) -0.0024(7) 0.0017(6) -0.0002(7)
C11 0.0286(9) 0.0223(9) 0.0255(9) 0.0051(7) 0.0107(7) -0.0018(7)
C12 0.0267(9) 0.0323(10) 0.0352(10) -0.0048(8) 0.0136(8) -0.0003(8)
C13 0.0280(9) 0.0201(8) 0.0280(9) -0.0040(7) 0.0131(7) 0.0004(7)
C14 0.0450(12) 0.0279(11) 0.0669(15) -0.0204(10) 0.0308(11) -0.0106(9)
C15 0.0460(11) 0.0280(10) 0.0256(9) 0.0033(8) 0.0120(8) 0.0121(9)
C16 0.0326(9) 0.0347(10) 0.0234(9) 0.0030(8) 0.0094(7) 0.0044(8)

loop_
_atom_type_symbol
_atom_type_description
_atom_type_scat_dispersion_real
_atom_type_scat_dispersion_imag
_atom_type_scat_source
C C 0.0181 0.0091 'International Tables Vol C Tables 4.2.6.8 and 6.1.1.4'
H H 0.0000 0.0000 'International Tables Vol C Tables 4.2.6.8 and 6.1.1.4'
O O 0.0492 0.0322 'International Tables Vol C Tables 4.2.6.8 and 6.1.1.4'
S S 0.3331 0.5567 'International Tables Vol C Tables 4.2.6.8 and 6.1.1.4'

loop_
_exptl_crystal_face_index_h
_exptl_crystal_face_index_k
_exptl_crystal_face_index_l
_exptl_crystal_face_perp_dist
-11 -1 0 0.0152
11 1 0 0.0152
0 -5 4 0.1115
-3 5 4 0.1569
-2 7 0 0.1134
2 -7 0 0.1134
1 4 -5 0.1178
3 -2 -6 0.1789

loop_
_geom_angle_atom_site_label_1
_geom_angle_atom_site_label_2
_geom_angle_atom_site_label_3
_geom_angle
O1 S1 C1 112.90(7)
O1 S1 C8 109.15(7)
C8 S1 C1 89.41(8)
C2 O2 C11 119.62(13)
C9 O4 C13 121.69(13)
C10 O6 C12 115.15(14)
C2 C1 S1 111.30(12)
C2 C1 C9 132.86(15)
C9 C1 S1 115.80(12)
O2 C2 C1 131.94(15)
O2 C2 C3 114.46(14)
C1 C2 C3 113.56(14)
C4 C3 C2 128.42(15)
C4 C3 C8 120.27(15)
C8 C3 C2 111.28(14)
C3 C4 C5 118.59(15)
C4 C5 C6 120.58(16)
C5 C6 C10 122.58(15)
C7 C6 C5 120.70(15)
C7 C6 C10 116.73(15)
C8 C7 C6 117.84(15)
C3 C8 S1 112.36(12)
C7 C8 S1 125.59(13)
C7 C8 C3 121.99(15)
O3 C9 O4 125.95(15)
O3 C9 C1 125.51(15)
O4 C9 C1 108.42(14)
O5 C10 O6 123.97(16)
O5 C10 C6 123.40(16)
O6 C10 C6 112.62(14)
O4 C13 C14 102.30(14)
O4 C13 C15 110.57(14)
O4 C13 C16 109.06(14)
C14 C13 C15 110.18(17)
C14 C13 C16 111.99(16)
C16 C13 C15 112.28(15)

loop_
_geom_bond_atom_site_label_1
_geom_bond_atom_site_label_2
_geom_bond_distance
S1 O1 1.4887(12)
S1 C1 1.8019(16)
S1 C8 1.7855(17)
O2 C2 1.3334(19)
O2 C11 1.4468(19)
O3 C9 1.207(2)
O4 C9 1.341(2)
O4 C13 1.487(2)
O5 C10 1.203(2)
O6 C10 1.337(2)
O6 C12 1.450(2)
C1 C2 1.364(2)
C1 C9 1.479(2)
C2 C3 1.471(2)
C3 C4 1.390(2)
C3 C8 1.391(2)
C4 C5 1.391(2)
C5 C6 1.400(2)
C6 C7 1.399(2)
C6 C10 1.494(2)
C7 C8 1.377(2)
C13 C14 1.511(3)
C13 C15 1.522(3)
C13 C16 1.513(2)

loop_
_exptl_oxdiff_crystal_face_indexfrac_h
_exptl_oxdiff_crystal_face_indexfrac_k
_exptl_oxdiff_crystal_face_indexfrac_l
_exptl_oxdiff_crystal_face_x
_exptl_oxdiff_crystal_face_y
_exptl_oxdiff_crystal_face_z
-11.0000 -1.0000 -0.0000 0.5120 0.9222 -0.0139
11.0000 1.0000 0.0000 -0.5120 -0.9222 0.0139
0.0000 -5.0000 4.0000 0.2140 -0.1588 -0.9580
-3.0000 5.0000 4.0000 -0.8431 0.5221 -0.1106
-2.0000 7.0000 0.0000 -0.7436 0.4679 0.5925
2.0000 -7.0000 -0.0000 0.7436 -0.4679 -0.5925
1.0000 4.0000 -5.0000 -0.0414 0.0168 1.0048
3.0000 -2.0000 -6.0000 0.6779 -0.4218 0.6311
